data_1545468
loop_
_publ_author_name
'Li, Xiaojin'
'Sun, Yan'
'Huang, Xin'
'Zhang, Lei'
'Kong, Lichun'
'Peng, Bo'

_publ_section_title
;
 Synthesis of o-Aryloxy Triarylsulfonium Salts via Aryne Insertion into
 Diaryl Sulfoxides.
;
_journal_issue 4
_journal_name_full 'Organic letters'
_journal_page_first 838
_journal_page_last 841
_journal_paper_doi 10.1021/acs.orglett.6b03840
_journal_volume 19
_journal_year 2017
_chemical_formula_sum 'C25 H19 F3 O4 S2'
_chemical_formula_weight 504.52
_chemical_name_systematic
; 
 ? 
;
_space_group_IT_number 14
_symmetry_cell_setting monoclinic
_symmetry_space_group_name_Hall '-P 2yn'
_symmetry_space_group_name_H-M 'P 1 21/n 1'
_atom_sites_solution_hydrogens geom
_atom_sites_solution_primary direct
_atom_sites_solution_secondary difmap
_audit_creation_method SHELXL-97
_cell_angle_alpha 90.00
_cell_angle_beta 96.703(3)
_cell_angle_gamma 90.00
_cell_formula_units_Z 4
_cell_length_a 9.6162(5)
_cell_length_b 20.0202(9)
_cell_length_c 12.4958(6)
_cell_measurement_reflns_used 8670
_cell_measurement_temperature 296(2)
_cell_measurement_theta_max 27.49
_cell_measurement_theta_min 2.61
_cell_volume 2389.2(2)
_computing_cell_refinement 'Bruker XSCANS'
_computing_data_collection 'Bruker XSCANS'
_computing_data_reduction 'Bruker SHELXTL'
_computing_molecular_graphics 'Bruker SHELXTL'
_computing_publication_material 'Bruker SHELXTL'
_computing_structure_refinement 'SHELXL-97 (Sheldrick, 1997)'
_computing_structure_solution 'SHELXS-97 (Sheldrick, 1990)'
_diffrn_ambient_temperature 296(2)
_diffrn_measured_fraction_theta_full 0.977
_diffrn_measured_fraction_theta_max 0.977
_diffrn_measurement_device_type 'Bruker P4'
_diffrn_measurement_method '\w scans'
_diffrn_radiation_monochromator graphite
_diffrn_radiation_source 'fine-focus sealed tube'
_diffrn_radiation_type MoK\a
_diffrn_radiation_wavelength 0.71073
_diffrn_reflns_av_R_equivalents 0.0741
_diffrn_reflns_av_sigmaI/netI 0.0570
_diffrn_reflns_limit_h_max 11
_diffrn_reflns_limit_h_min -11
_diffrn_reflns_limit_k_max 22
_diffrn_reflns_limit_k_min -23
_diffrn_reflns_limit_l_max 14
_diffrn_reflns_limit_l_min -14
_diffrn_reflns_number 42652
_diffrn_reflns_theta_full 25.00
_diffrn_reflns_theta_max 25.00
_diffrn_reflns_theta_min 1.93
_exptl_absorpt_coefficient_mu 0.276
_exptl_absorpt_correction_T_max 0.95
_exptl_absorpt_correction_T_min 0.93
_exptl_absorpt_correction_type none
_exptl_crystal_colour colorless
_exptl_crystal_density_diffrn 1.403
_exptl_crystal_density_method 'not measured'
_exptl_crystal_description block
_exptl_crystal_F_000 1040
_exptl_crystal_size_max 0.32
_exptl_crystal_size_mid 0.22
_exptl_crystal_size_min 0.18
_refine_diff_density_max 1.005
_refine_diff_density_min -0.896
_refine_diff_density_rms 0.083
_refine_ls_extinction_method none
_refine_ls_goodness_of_fit_ref 1.768
_refine_ls_hydrogen_treatment mixed
_refine_ls_matrix_type full
_refine_ls_number_parameters 307
_refine_ls_number_reflns 4110
_refine_ls_number_restraints 1
_refine_ls_restrained_S_all 1.770
_refine_ls_R_factor_all 0.1786
_refine_ls_R_factor_gt 0.1264
_refine_ls_shift/su_max 0.000
_refine_ls_shift/su_mean 0.000
_refine_ls_structure_factor_coef Fsqd
_refine_ls_weighting_details 'calc w=1/[\s^2^(Fo^2^)+(0.1000P)^2^+0.0000P] where P=(Fo^2^+2Fc^2^)/3'
_refine_ls_weighting_scheme calc
_refine_ls_wR_factor_gt 0.2564
_refine_ls_wR_factor_ref 0.2825
_reflns_number_gt 2697
_reflns_number_total 4110
_reflns_threshold_expression >2sigma(I)
_cod_data_source_file ol6b03840_si_002.cif
_cod_data_source_block a
_cod_depositor_comments
;
The following automatic conversions were performed:

'_symmetry_cell_setting' value 'Monoclinic' changed to 'monoclinic'
according to
/home/data/users/saulius/crontab/automatic-downloads/current/ACS/lib/dictionaries/cif_core.dic
dictionary named 'cif_core.dic' version 2.4.2 from 2011-04-26.

Automatic conversion script
Id: cif_fix_values 4973 2017-02-22 13:04:09Z antanas 
;
_cod_original_sg_symbol_H-M P2(1)/n
_cod_database_code 1545468

loop_
_symmetry_equiv_pos_as_xyz
'x, y, z'
'-x+1/2, y+1/2, -z+1/2'
'-x, -y, -z'
'x-1/2, -y-1/2, z-1/2'

loop_
_atom_site_label
_atom_site_type_symbol
_atom_site_fract_x
_atom_site_fract_y
_atom_site_fract_z
_atom_site_U_iso_or_equiv
_atom_site_adp_type
_atom_site_occupancy
_atom_site_symmetry_multiplicity
_atom_site_calc_flag
_atom_site_refinement_flags
S1 S 0.64160(13) 0.05143(6) 0.82970(9) 0.0540(5) Uani 1 1 d .
S2 S 0.47118(19) -0.22910(11) 0.95030(14) 0.0954(7) Uani 1 1 d U
C19 C 0.7141(4) -0.0193(2) 0.7718(3) 0.0460(12) Uani 1 1 d .
C21 C 0.8753(6) -0.0729(3) 0.6690(4) 0.0689(15) Uani 1 1 d .
H21A H 0.9491 -0.0708 0.6273 0.083 Uiso 1 1 calc R
C13 C 0.5651(5) 0.1002(2) 0.7183(3) 0.0533(13) Uani 1 1 d .
C11 C 0.8529(6) 0.1462(2) 0.8298(4) 0.0623(14) Uani 1 1 d .
H11A H 0.8177 0.1570 0.7595 0.075 Uiso 1 1 calc R
C7 C 0.8435(6) 0.0805(3) 0.9881(4) 0.0705(16) Uani 1 1 d .
C12 C 0.7903(5) 0.0981(2) 0.8843(4) 0.0557(13) Uani 1 1 d .
O1 O 0.7773(5) 0.02788(19) 1.0318(3) 0.1009(16) Uani 1 1 d .
C3 C 0.8034(6) -0.0375(3) 1.1872(4) 0.0774(17) Uani 1 1 d .
H3A H 0.8249 -0.0734 1.1448 0.093 Uiso 1 1 calc R
C24 C 0.6544(5) -0.0802(3) 0.7912(4) 0.0593(14) Uani 1 1 d .
H24A H 0.5801 -0.0830 0.8325 0.071 Uiso 1 1 calc R
C22 C 0.8166(6) -0.1333(3) 0.6871(4) 0.0698(16) Uani 1 1 d .
H22A H 0.8508 -0.1718 0.6579 0.084 Uiso 1 1 calc R
C14 C 0.4977(7) 0.1571(3) 0.7434(5) 0.0831(18) Uani 1 1 d .
H14A H 0.5003 0.1704 0.8149 0.100 Uiso 1 1 calc R
C6 C 0.7757(6) 0.0237(3) 1.1428(4) 0.0640(14) Uani 1 1 d .
C18 C 0.5600(5) 0.0794(3) 0.6135(4) 0.0606(14) Uani 1 1 d .
H18A H 0.6055 0.0406 0.5963 0.073 Uiso 1 1 calc R
C8 C 0.9591(8) 0.1119(3) 1.0377(5) 0.0874(19) Uani 1 1 d .
H8A H 0.9948 0.1001 1.1075 0.105 Uiso 1 1 calc R
C9 C 1.0232(7) 0.1613(3) 0.9841(5) 0.0862(19) Uani 1 1 d .
H9A H 1.1023 0.1826 1.0178 0.103 Uiso 1 1 calc R
C16 C 0.4210(6) 0.1750(3) 0.5589(5) 0.0779(17) Uani 1 1 d .
H16A H 0.3737 0.2006 0.5042 0.093 Uiso 1 1 calc R
C23 C 0.7080(7) -0.1373(3) 0.7477(4) 0.0739(16) Uani 1 1 d .
H23A H 0.6692 -0.1787 0.7601 0.089 Uiso 1 1 calc R
C20 C 0.8272(5) -0.0146(3) 0.7117(4) 0.0566(13) Uani 1 1 d .
H20A H 0.8689 0.0263 0.7006 0.068 Uiso 1 1 calc R
C17 C 0.4859(6) 0.1173(3) 0.5341(4) 0.0728(16) Uani 1 1 d .
H17A H 0.4800 0.1033 0.4628 0.087 Uiso 1 1 calc R
C10 C 0.9700(6) 0.1791(3) 0.8801(5) 0.0717(15) Uani 1 1 d .
H10A H 1.0124 0.2129 0.8443 0.086 Uiso 1 1 calc R
C2 C 0.7989(8) -0.0454(5) 1.2977(7) 0.118(3) Uani 1 1 d .
H2A H 0.8187 -0.0866 1.3303 0.142 Uiso 1 1 calc R
C5 C 0.7392(6) 0.0763(4) 1.2016(7) 0.096(2) Uani 1 1 d .
H5A H 0.7179 0.1177 1.1698 0.115 Uiso 1 1 calc R
C15 C 0.4254(7) 0.1948(3) 0.6624(5) 0.0894(19) Uani 1 1 d .
H15A H 0.3801 0.2338 0.6792 0.107 Uiso 1 1 calc R
C4 C 0.7347(10) 0.0661(8) 1.3117(10) 0.162(6) Uani 1 1 d .
H4A H 0.7096 0.1012 1.3544 0.195 Uiso 1 1 calc R
C1 C 0.7658(14) 0.0069(10) 1.3560(9) 0.177(8) Uani 1 1 d .
H1A H 0.7645 0.0017 1.4298 0.213 Uiso 1 1 calc R
F1 F 0.7144(4) -0.2802(2) 0.9354(4) 0.1408(18) Uani 1 1 d .
F2 F 0.6454(6) -0.2842(3) 1.0924(4) 0.155(2) Uani 1 1 d .
F3 F 0.5407(8) -0.3485(2) 0.9631(5) 0.192(3) Uani 1 1 d .
C25 C 0.6001(9) -0.2865(5) 0.9855(6) 0.110(2) Uani 1 1 d .
O3 O 0.3661(5) -0.2374(2) 1.0153(4) 0.1019(15) Uani 1 1 d .
O4 O 0.5588(9) -0.1647(2) 0.9866(5) 0.177(3) Uani 1 1 d U
O2 O 0.4432(5) -0.2321(2) 0.8380(3) 0.1099(16) Uani 1 1 d .

loop_
_atom_site_aniso_label
_atom_site_aniso_U_11
_atom_site_aniso_U_22
_atom_site_aniso_U_33
_atom_site_aniso_U_23
_atom_site_aniso_U_13
_atom_site_aniso_U_12
S1 0.0587(9) 0.0645(9) 0.0380(7) 0.0046(5) 0.0019(5) 0.0010(6)
S2 0.0792(12) 0.1429(16) 0.0654(10) 0.0166(10) 0.0145(9) 0.0106(11)
C19 0.043(3) 0.057(3) 0.035(2) 0.006(2) -0.004(2) -0.001(2)
C21 0.056(4) 0.089(5) 0.061(3) -0.006(3) 0.007(3) 0.007(3)
C13 0.050(3) 0.064(3) 0.045(3) 0.002(2) -0.001(2) 0.001(3)
C11 0.082(4) 0.052(3) 0.050(3) 0.002(2) -0.003(3) 0.002(3)
C7 0.108(5) 0.049(3) 0.047(3) 0.003(2) -0.022(3) -0.004(3)
C12 0.069(4) 0.050(3) 0.044(3) -0.003(2) -0.006(2) 0.001(3)
O1 0.174(4) 0.072(3) 0.046(2) 0.0178(19) -0.028(2) -0.041(3)
C3 0.087(4) 0.077(4) 0.070(4) 0.023(3) 0.015(3) 0.008(3)
C24 0.056(3) 0.071(4) 0.050(3) 0.009(3) 0.005(2) -0.011(3)
C22 0.074(4) 0.069(4) 0.062(3) -0.014(3) -0.010(3) 0.007(3)
C14 0.097(5) 0.083(4) 0.066(4) -0.015(3) -0.007(3) 0.019(4)
C6 0.071(4) 0.069(4) 0.048(3) 0.002(3) -0.011(3) 0.000(3)
C18 0.062(3) 0.074(4) 0.044(3) 0.009(2) 0.000(2) 0.006(3)
C8 0.122(6) 0.070(4) 0.060(3) 0.005(3) -0.034(4) 0.001(4)
C9 0.099(5) 0.071(4) 0.080(4) -0.009(3) -0.026(4) -0.002(4)
C16 0.074(4) 0.083(4) 0.071(4) 0.023(3) -0.015(3) 0.005(4)
C23 0.090(5) 0.059(4) 0.070(4) 0.002(3) -0.005(3) -0.011(3)
C20 0.045(3) 0.063(4) 0.061(3) 0.003(3) 0.001(2) -0.002(3)
C17 0.064(4) 0.105(5) 0.046(3) 0.013(3) -0.005(3) 0.003(4)
C10 0.081(4) 0.057(4) 0.075(4) -0.001(3) 0.001(3) -0.003(3)
C2 0.103(6) 0.164(9) 0.084(5) 0.063(6) -0.010(5) -0.045(6)
C5 0.063(4) 0.093(5) 0.129(6) -0.027(4) -0.007(4) 0.008(4)
C15 0.099(5) 0.073(4) 0.090(5) -0.003(4) -0.017(4) 0.030(4)
C4 0.078(6) 0.268(16) 0.152(11) -0.129(10) 0.060(7) -0.067(8)
C1 0.133(10) 0.33(2) 0.073(6) -0.011(9) 0.028(6) -0.134(13)
F1 0.076(3) 0.156(4) 0.197(5) -0.035(3) 0.046(3) 0.013(3)
F2 0.163(4) 0.173(5) 0.117(4) 0.004(3) -0.039(3) 0.059(4)
F3 0.319(8) 0.076(3) 0.187(5) -0.024(3) 0.056(5) -0.041(4)
C25 0.091(6) 0.146(8) 0.090(5) 0.011(5) 0.002(4) 0.020(5)
O3 0.077(3) 0.131(4) 0.103(3) -0.007(3) 0.037(3) -0.005(3)
O4 0.340(10) 0.083(3) 0.128(5) -0.001(3) 0.103(5) -0.045(4)
O2 0.137(5) 0.129(4) 0.062(3) 0.003(2) 0.005(3) 0.012(3)

loop_
_atom_type_symbol
_atom_type_description
_atom_type_scat_dispersion_real
_atom_type_scat_dispersion_imag
_atom_type_scat_source
C C 0.0033 0.0016 'International Tables Vol C Tables 4.2.6.8 and 6.1.1.4'
H H 0.0000 0.0000 'International Tables Vol C Tables 4.2.6.8 and 6.1.1.4'
O O 0.0106 0.0060 'International Tables Vol C Tables 4.2.6.8 and 6.1.1.4'
F F 0.0171 0.0103 'International Tables Vol C Tables 4.2.6.8 and 6.1.1.4'
S S 0.1246 0.1234 'International Tables Vol C Tables 4.2.6.8 and 6.1.1.4'

loop_
_geom_angle_atom_site_label_1
_geom_angle_atom_site_label_2
_geom_angle_atom_site_label_3
_geom_angle
C19 S1 C13 105.4(2)
C19 S1 C12 103.9(2)
C13 S1 C12 104.6(2)
O3 S2 O2 121.2(3)
O3 S2 O4 109.4(3)
O2 S2 O4 110.9(3)
O3 S2 C25 109.1(4)
O2 S2 C25 106.1(4)
O4 S2 C25 97.4(5)
C24 C19 C20 121.3(4)
C24 C19 S1 116.3(3)
C20 C19 S1 122.4(4)
C22 C21 C20 121.3(5)
C22 C21 H21A 119.4
C20 C21 H21A 119.4
C18 C13 C14 120.6(5)
C18 C13 S1 122.9(4)
C14 C13 S1 116.1(4)
C12 C11 C10 119.5(5)
C12 C11 H11A 120.3
C10 C11 H11A 120.3
O1 C7 C8 124.4(5)
O1 C7 C12 115.5(5)
C8 C7 C12 120.1(5)
C11 C12 C7 120.9(5)
C11 C12 S1 124.3(4)
C7 C12 S1 114.7(4)
C7 O1 C6 120.0(4)
C6 C3 C2 118.6(7)
C6 C3 H3A 120.7
C2 C3 H3A 120.7
C19 C24 C23 118.4(4)
C19 C24 H24A 120.8
C23 C24 H24A 120.8
C21 C22 C23 120.2(5)
C21 C22 H22A 119.9
C23 C22 H22A 119.9
C15 C14 C13 119.9(5)
C15 C14 H14A 120.0
C13 C14 H14A 120.0
C5 C6 C3 122.1(6)
C5 C6 O1 121.9(6)
C3 C6 O1 115.9(5)
C13 C18 C17 118.6(5)
C13 C18 H18A 120.7
C17 C18 H18A 120.7
C7 C8 C9 119.9(5)
C7 C8 H8A 120.1
C9 C8 H8A 120.1
C10 C9 C8 120.2(6)
C10 C9 H9A 119.9
C8 C9 H9A 119.9
C17 C16 C15 120.2(5)
C17 C16 H16A 119.9
C15 C16 H16A 119.9
C22 C23 C24 120.9(5)
C22 C23 H23A 119.6
C24 C23 H23A 119.6
C21 C20 C19 117.9(5)
C21 C20 H20A 121.1
C19 C20 H20A 121.1
C16 C17 C18 120.9(5)
C16 C17 H17A 119.5
C18 C17 H17A 119.5
C9 C10 C11 119.5(5)
C9 C10 H10A 120.3
C11 C10 H10A 120.3
C1 C2 C3 119.3(9)
C1 C2 H2A 120.4
C3 C2 H2A 120.4
C6 C5 C4 117.4(8)
C6 C5 H5A 121.3
C4 C5 H5A 121.3
C14 C15 C16 119.8(6)
C14 C15 H15A 120.1
C16 C15 H15A 120.1
C1 C4 C5 120.6(11)
C1 C4 H4A 119.7
C5 C4 H4A 119.7
C4 C1 C2 121.9(11)
C4 C1 H1A 119.0
C2 C1 H1A 119.0
F1 C25 F3 109.6(7)
F1 C25 F2 105.8(7)
F3 C25 F2 107.9(7)
F1 C25 S2 115.4(6)
F3 C25 S2 106.4(6)
F2 C25 S2 111.7(6)

loop_
_geom_bond_atom_site_label_1
_geom_bond_atom_site_label_2
_geom_bond_distance
S1 C19 1.770(5)
S1 C13 1.787(5)
S1 C12 1.777(5)
S2 O3 1.378(4)
S2 O2 1.399(4)
S2 O4 1.578(6)
S2 C25 1.710(8)
C19 C24 1.381(6)
C19 C20 1.395(6)
C21 C22 1.365(8)
C21 C20 1.384(7)
C21 H21A 0.9300
C13 C18 1.370(6)
C13 C14 1.364(7)
C11 C12 1.360(6)
C11 C10 1.390(8)
C11 H11A 0.9300
C7 O1 1.376(6)
C7 C8 1.362(8)
C7 C12 1.384(6)
O1 C6 1.391(6)
C3 C6 1.359(7)
C3 C2 1.395(10)
C3 H3A 0.9300
C24 C23 1.389(7)
C24 H24A 0.9300
C22 C23 1.362(7)
C22 H22A 0.9300
C14 C15 1.384(8)
C14 H14A 0.9300
C6 C5 1.354(8)
C18 C17 1.379(7)
C18 H18A 0.9300
C8 C9 1.379(8)
C8 H8A 0.9300
C9 C10 1.387(8)
C9 H9A 0.9300
C16 C17 1.365(8)
C16 C15 1.349(8)
C16 H16A 0.9300
C23 H23A 0.9300
C20 H20A 0.9300
C17 H17A 0.9300
C10 H10A 0.9300
C2 C1 1.335(16)
C2 H2A 0.9300
C5 C4 1.397(14)
C5 H5A 0.9300
C15 H15A 0.9300
C4 C1 1.328(18)
C4 H4A 0.9300
C1 H1A 0.9300
F1 C25 1.333(9)
F2 C25 1.357(8)
F3 C25 1.382(9)

loop_
_geom_torsion_atom_site_label_1
_geom_torsion_atom_site_label_2
_geom_torsion_atom_site_label_3
_geom_torsion_atom_site_label_4
_geom_torsion
C13 S1 C19 C24 -114.6(4)
C12 S1 C19 C24 135.7(4)
C13 S1 C19 C20 66.7(4)
C12 S1 C19 C20 -42.9(4)
C19 S1 C13 C18 4.6(5)
C12 S1 C13 C18 113.8(4)
C19 S1 C13 C14 177.9(4)
C12 S1 C13 C14 -72.9(5)
C10 C11 C12 C7 -1.5(8)
C10 C11 C12 S1 -179.2(4)
O1 C7 C12 C11 -175.4(5)
C8 C7 C12 C11 0.8(8)
O1 C7 C12 S1 2.5(6)
C8 C7 C12 S1 178.7(5)
C19 S1 C12 C11 90.6(4)
C13 S1 C12 C11 -19.7(5)
C19 S1 C12 C7 -87.3(4)
C13 S1 C12 C7 162.4(4)
C8 C7 O1 C6 32.1(9)
C12 C7 O1 C6 -151.8(5)
C20 C19 C24 C23 -1.2(7)
S1 C19 C24 C23 -179.8(4)
C20 C21 C22 C23 0.3(8)
C18 C13 C14 C15 -1.2(9)
S1 C13 C14 C15 -174.6(5)
C2 C3 C6 C5 -2.4(9)
C2 C3 C6 O1 -177.9(6)
C7 O1 C6 C5 49.0(8)
C7 O1 C6 C3 -135.5(6)
C14 C13 C18 C17 0.3(8)
S1 C13 C18 C17 173.3(4)
O1 C7 C8 C9 175.7(6)
C12 C7 C8 C9 -0.1(9)
C7 C8 C9 C10 0.2(9)
C21 C22 C23 C24 0.6(8)
C19 C24 C23 C22 -0.1(8)
C22 C21 C20 C19 -1.5(7)
C24 C19 C20 C21 2.0(7)
S1 C19 C20 C21 -179.5(4)
C15 C16 C17 C18 -1.8(9)
C13 C18 C17 C16 1.2(8)
C8 C9 C10 C11 -0.9(9)
C12 C11 C10 C9 1.6(8)
C6 C3 C2 C1 0.9(12)
C3 C6 C5 C4 1.8(10)
O1 C6 C5 C4 177.1(6)
C13 C14 C15 C16 0.5(10)
C17 C16 C15 C14 0.9(10)
C6 C5 C4 C1 0.2(14)
C5 C4 C1 C2 -1.7(19)
C3 C2 C1 C4 1.1(17)
O3 S2 C25 F1 -174.2(6)
O2 S2 C25 F1 53.7(8)
O4 S2 C25 F1 -60.6(7)
O3 S2 C25 F3 64.2(6)
O2 S2 C25 F3 -67.9(6)
O4 S2 C25 F3 177.7(5)
O3 S2 C25 F2 -53.3(7)
O2 S2 C25 F2 174.6(6)
O4 S2 C25 F2 60.2(7)
